data_1512142
loop_
_publ_author_name
'Childs, Scott L.'
'Kandi, Praveen'
'Lingireddy, Sreenivas Reddy'

_publ_section_title
;
 Formulation of a danazol cocrystal with controlled supersaturation plays
 an essential role in improving bioavailability.
;
_journal_issue 8
_journal_name_full 'Molecular pharmaceutics'
_journal_page_first 3112
_journal_page_last 3127
_journal_paper_doi 10.1021/mp400176y
_journal_volume 10
_journal_year 2013
_chemical_absolute_configuration unk
_chemical_formula_moiety 'C22 H27 N O2, C8 H8 O3'
_chemical_formula_sum 'C30 H35 N O5'
_chemical_formula_weight 489.59
_chemical_name_systematic
;
 ?
;
_space_group_crystal_system orthorhombic
_space_group_IT_number 19
_space_group_name_Hall 'P 2ac 2ab'
_space_group_name_H-M_alt 'P 21 21 21'
_symmetry_space_group_name_Hall 'P 2ac 2ab'
_symmetry_space_group_name_H-M 'P 21 21 21'
_atom_sites_solution_hydrogens difmap
_atom_sites_solution_primary iterative
_audit_creation_date 2012-11-27
_audit_creation_method
;
  Olex2 1.2-beta
  (compiled Nov  5 2012 18:25:38, GUI svn.r4372)
;
_cell_angle_alpha 90
_cell_angle_beta 90
_cell_angle_gamma 90
_cell_formula_units_Z 4
_cell_length_a 6.6170(3)
_cell_length_b 19.6403(10)
_cell_length_c 20.1853(9)
_cell_measurement_reflns_used 9785
_cell_measurement_temperature 173(2)
_cell_measurement_theta_max 69.695
_cell_measurement_theta_min 3.140
_cell_volume 2623.3(2)
_computing_cell_refinement 'SAINT v7.68A (Bruker, 2009)'
_computing_data_collection 'APEX2 v2011.2-4 (Bruker, 2011)'
_computing_data_reduction 'SAINT v7.68A (Bruker, 2009)'
_computing_molecular_graphics
;
O. V. Dolomanov, L. J. Bourhis, R. J. Gildea, J. A. K. Howard and H. Puschmann,
OLEX2: a complete structure solution, refinement and analysis program.
J. Appl. Cryst. (2009). 42, 339-341.
;
_computing_publication_material
;
O. V. Dolomanov, L. J. Bourhis, R. J. Gildea, J. A. K. Howard and H. Puschmann,
OLEX2: a complete structure solution, refinement and analysis program.
J. Appl. Cryst. (2009). 42, 339-341.
;
_computing_structure_refinement 'SHELXL-97 (Sheldrick, 2008)'
_computing_structure_solution 'SHELXS-97 (Sheldrick, 2008)'
_diffrn_ambient_temperature 173(2)
_diffrn_detector_area_resol_mean 512
_diffrn_measured_fraction_theta_full 0.998
_diffrn_measured_fraction_theta_max 0.993
_diffrn_measurement_device_type 'Bruker D8 diffractometer with APEX2 detector'
_diffrn_measurement_method '\f and \w scans with a narrow frame width'
_diffrn_radiation_monochromator graphite
_diffrn_radiation_type CuK\a
_diffrn_radiation_wavelength 1.54178
_diffrn_reflns_av_R_equivalents 0.0384
_diffrn_reflns_Laue_measured_fraction_full 0.998
_diffrn_reflns_Laue_measured_fraction_max 0.993
_diffrn_reflns_limit_h_max 7
_diffrn_reflns_limit_h_min -8
_diffrn_reflns_limit_k_max 16
_diffrn_reflns_limit_k_min -23
_diffrn_reflns_limit_l_max 24
_diffrn_reflns_limit_l_min -23
_diffrn_reflns_number 14181
_diffrn_reflns_point_group_measured_fraction_full 0.970
_diffrn_reflns_point_group_measured_fraction_max 0.958
_diffrn_reflns_theta_full 67.679
_diffrn_reflns_theta_max 69.611
_diffrn_reflns_theta_min 3.139
_diffrn_source 'sealed tube'
_diffrn_standards_number 0
_exptl_absorpt_coefficient_mu 0.673
_exptl_absorpt_correction_T_max 0.7532
_exptl_absorpt_correction_T_min 0.4598
_exptl_absorpt_correction_type multi-scan
_exptl_absorpt_process_details
;
SADABS-2012/1 (Bruker,2012) was used for absorption correction.
wR2(int) was 0.1189 before and 0.0612 after correction.
The Ratio of minimum to maximum transmission is 0.6105.
The \l/2 correction factor is 0.0015.
;
_exptl_crystal_colour colourless
_exptl_crystal_colour_primary colourless
_exptl_crystal_density_diffrn 1.240
_exptl_crystal_F_000 1048
_exptl_crystal_size_max 0.5
_exptl_crystal_size_mid 0.292
_exptl_crystal_size_min 0.044
_refine_diff_density_max 0.193
_refine_diff_density_min -0.212
_refine_diff_density_rms 0.039
_refine_ls_abs_structure_details
;
 Flack x determined using 1736 quotients [(I+)-I(-)]/[(I+)+(I-)]
 (Parsons and Flack (2004), Acta Cryst. A60, s61).
;
_refine_ls_abs_structure_Flack 0.10(11)
_refine_ls_extinction_method none
_refine_ls_goodness_of_fit_ref 1.045
_refine_ls_hydrogen_treatment refall
_refine_ls_matrix_type full
_refine_ls_number_parameters 450
_refine_ls_number_reflns 4709
_refine_ls_number_restraints 21
_refine_ls_restrained_S_all 1.043
_refine_ls_R_factor_all 0.0409
_refine_ls_R_factor_gt 0.0384
_refine_ls_shift/su_max 0.000
_refine_ls_shift/su_mean 0.000
_refine_ls_structure_factor_coef Fsqd
_refine_ls_weighting_details
;
 w=1/[\s^2^(Fo^2^)+(0.0681P)^2^]
 where P=(Fo^2^+2Fc^2^)/3
;
_refine_ls_weighting_scheme calc
_refine_ls_wR_factor_gt 0.0996
_refine_ls_wR_factor_ref 0.1016
_reflns_Friedel_coverage 0.679
_reflns_Friedel_fraction_full 0.931
_reflns_Friedel_fraction_max 0.911
_reflns_number_gt 4427
_reflns_number_total 4709
_reflns_threshold_expression 'I > 2\s(I)'
_cod_data_source_file mp400176y_si_001.cif
_cod_data_source_block a112g246
_cod_database_code 1512142
_diffrn_reflns_sigmai/neti 0.0397
_olex2_refinement_description
;
1. Restrained distances
 O2-H2
 0.99 with sigma of 0.01
 C16-H16
 0.95 with sigma of 0.01
 C1-H1
 0.99 with sigma of 0.01
 C19-H19C ~ C19-H19B ~ C19-H19A ~ C22-H22C ~ C22-H22A ~ C22-H22B
 with sigma of 0.005
 C25-H25B ~ C25-H25C ~ C25-H25A
 with sigma of 0.005
2. Uiso/Uaniso restraints and constraints
Uiso(H17B) = Uiso(H17A) = Uiso(H18B) = Uiso(H18A) = Uiso(H13A) = Uiso(H13B) = Uiso(H14A) = Uiso(H14B) = Uiso(H7A) = Uiso(H7B)
Uiso(H19A) = Uiso(H19C) = Uiso(H19B)
Uiso(H22A) = Uiso(H22B) = Uiso(H22C)
Uiso(H25A) = Uiso(H25B) = Uiso(H25C)
;
_shelx_estimated_absorpt_t_max 0.971
_shelx_estimated_absorpt_t_min 0.553
_shelx_space_group_comment
;
The symmetry employed for this shelxl refinement is uniquely defined
by the following loop, which should always be used as a source of
symmetry information in preference to the above space-group names.
They are only intended as comments.
;
_shelxl_version_number 2012-4

loop_
_space_group_symop_operation_xyz
'x, y, z'
'-x+1/2, -y, z+1/2'
'x+1/2, -y+1/2, -z'
'-x, y+1/2, -z+1/2'

loop_
_atom_site_label
_atom_site_type_symbol
_atom_site_fract_x
_atom_site_fract_y
_atom_site_fract_z
_atom_site_U_iso_or_equiv
_atom_site_adp_type
_atom_site_occupancy
_atom_site_site_symmetry_order
_atom_site_calc_flag
_atom_site_refinement_flags
O2 O 0.7024(3) 0.62322(9) 0.54484(8) 0.0337(4) Uani 1 1 d D
O1 O 0.7945(3) 0.63216(9) 0.00706(9) 0.0396(4) Uani 1 1 d D
N1 N 0.6540(4) 0.68357(12) -0.01006(11) 0.0414(5) Uani 1 1 d D
C3 C 0.7788(4) 0.62232(12) 0.07292(11) 0.0324(5) Uani 1 1 d D
C11 C 0.7023(3) 0.59613(11) 0.42576(11) 0.0263(4) Uani 1 1 d D
C12 C 0.8298(3) 0.60776(11) 0.48956(11) 0.0273(4) Uani 1 1 d D
C8 C 0.7160(3) 0.60470(10) 0.27801(11) 0.0252(4) Uani 1 1 d D
C10 C 0.8627(3) 0.56053(10) 0.38287(11) 0.0258(4) Uani 1 1 d D
C2 C 0.6403(4) 0.66355(12) 0.09993(12) 0.0333(5) Uani 1 1 d D
C6 C 0.6535(4) 0.59253(10) 0.20443(11) 0.0273(4) Uani 1 1 d D
C9 C 0.7901(4) 0.53995(10) 0.31416(11) 0.0275(4) Uani 1 1 d D
C5 C 0.8263(4) 0.55454(11) 0.16934(11) 0.0297(5) Uani 1 1 d D
C15 C 0.9755(4) 0.66428(12) 0.48070(11) 0.0292(5) Uani 1 1 d D
C14 C 0.9533(4) 0.50584(12) 0.42864(12) 0.0327(5) Uani 1 1 d D
C17 C 0.6283(4) 0.65986(12) 0.38926(11) 0.0303(5) Uani 1 1 d D
C13 C 0.9442(4) 0.53872(12) 0.49765(12) 0.0318(5) Uani 1 1 d D
C18 C 0.5548(4) 0.64221(12) 0.31910(12) 0.0314(5) Uani 1 1 d D
C19 C 0.5224(4) 0.55012(14) 0.44296(12) 0.0357(5) Uani 1 1 d D
C4 C 0.8874(4) 0.56960(13) 0.10778(13) 0.0348(5) Uani 1 1 d D
C16 C 1.0918(4) 0.71017(13) 0.47560(12) 0.0355(5) Uani 1 1 d D
C1 C 0.5652(5) 0.70094(14) 0.04548(13) 0.0407(6) Uani 1 1 d D
C20 C 0.9636(4) 0.50691(12) 0.27640(13) 0.0348(5) Uani 1 1 d D
C7 C 0.6097(4) 0.66390(12) 0.17313(12) 0.0359(5) Uani 1 1 d D
C21 C 0.9095(4) 0.49280(12) 0.20416(13) 0.0385(6) Uani 1 1 d D
C22 C 0.4634(4) 0.54818(14) 0.19711(13) 0.0402(6) Uani 1 1 d D
O4 O 1.3247(3) 0.66128(10) 0.88212(8) 0.0377(4) Uani 1 1 d D
O3 O 1.6854(3) 0.71238(11) 0.85373(10) 0.0435(4) Uani 1 1 d D
O5 O 0.9880(4) 0.63365(11) 0.65025(10) 0.0507(5) Uani 1 1 d D
C23 C 1.5555(4) 0.69859(12) 0.80407(12) 0.0333(5) Uani 1 1 d D
C24 C 1.3626(4) 0.67172(11) 0.81686(11) 0.0291(5) Uani 1 1 d D
C26 C 1.2311(4) 0.65801(11) 0.76547(12) 0.0310(5) Uani 1 1 d D
C27 C 1.2938(4) 0.67075(11) 0.70024(12) 0.0339(5) Uani 1 1 d D
C30 C 1.6156(4) 0.71094(15) 0.73925(14) 0.0411(6) Uani 1 1 d D
C29 C 1.4846(5) 0.69682(14) 0.68768(13) 0.0400(6) Uani 1 1 d D
C25 C 1.1414(5) 0.62882(17) 0.89901(15) 0.0458(7) Uani 1 1 d D
C28 C 1.1576(5) 0.65615(13) 0.64481(13) 0.0404(6) Uani 1 1 d D
H7A H 0.708(5) 0.6974(15) 0.1939(15) 0.036(2) Uiso 1 1 d D
H18A H 0.427(5) 0.6120(15) 0.3200(15) 0.036(2) Uiso 1 1 d D
H17A H 0.514(5) 0.6822(15) 0.4144(15) 0.036(2) Uiso 1 1 d D
H8 H 0.830(4) 0.6336(12) 0.2766(12) 0.019(6) Uiso 1 1 d D
H9 H 0.681(4) 0.5094(12) 0.3191(12) 0.019(6) Uiso 1 1 d D
H17B H 0.738(5) 0.6916(15) 0.3851(15) 0.036(2) Uiso 1 1 d D
H10 H 0.974(4) 0.5917(12) 0.3772(13) 0.020(6) Uiso 1 1 d D
H20A H 1.081(5) 0.5376(15) 0.2783(14) 0.030(7) Uiso 1 1 d D
H14A H 1.092(5) 0.4979(15) 0.4189(15) 0.036(2) Uiso 1 1 d D
H14B H 0.866(5) 0.4650(16) 0.4259(15) 0.036(2) Uiso 1 1 d D
H13A H 1.077(5) 0.5462(15) 0.5164(15) 0.036(2) Uiso 1 1 d D
H18B H 0.512(5) 0.6856(14) 0.2969(15) 0.036(2) Uiso 1 1 d D
H7B H 0.472(5) 0.6737(15) 0.1827(15) 0.036(2) Uiso 1 1 d D
H13B H 0.861(5) 0.5120(15) 0.5292(15) 0.036(2) Uiso 1 1 d D
H20B H 1.003(6) 0.4645(16) 0.2976(17) 0.043(8) Uiso 1 1 d D
H21A H 0.800(6) 0.4568(17) 0.2028(17) 0.048(9) Uiso 1 1 d D
H21B H 1.025(5) 0.4738(15) 0.1801(15) 0.038(8) Uiso 1 1 d D
H19A H 0.441(5) 0.5396(17) 0.4033(12) 0.050(5) Uiso 1 1 d D
H19B H 0.422(4) 0.5743(15) 0.4705(15) 0.050(5) Uiso 1 1 d D
H19C H 0.560(5) 0.5069(11) 0.4647(16) 0.050(5) Uiso 1 1 d D
H22A H 0.345(4) 0.5714(16) 0.2162(17) 0.052(5) Uiso 1 1 d D
H22B H 0.436(6) 0.5403(17) 0.1497(8) 0.052(5) Uiso 1 1 d D
H22C H 0.481(6) 0.5026(10) 0.2169(17) 0.052(5) Uiso 1 1 d D
H25A H 1.123(6) 0.5880(14) 0.8753(18) 0.063(6) Uiso 1 1 d D
H3 H 1.626(7) 0.705(2) 0.891(2) 0.074(13) Uiso 1 1 d D
H26 H 1.104(5) 0.6411(15) 0.7726(15) 0.036(8) Uiso 1 1 d D
H28 H 1.220(6) 0.6656(18) 0.6004(19) 0.058(10) Uiso 1 1 d D
H30 H 1.744(5) 0.7278(15) 0.7329(15) 0.035(8) Uiso 1 1 d D
H25B H 1.028(5) 0.6555(17) 0.888(2) 0.063(6) Uiso 1 1 d D
H25C H 1.147(7) 0.6227(19) 0.9452(10) 0.063(6) Uiso 1 1 d D
H29 H 1.529(6) 0.7051(17) 0.6447(18) 0.050(9) Uiso 1 1 d D
H16 H 1.182(4) 0.7472(12) 0.4732(15) 0.043(8) Uiso 1 1 d D
H2 H 0.797(5) 0.6268(18) 0.5819(13) 0.059(10) Uiso 1 1 d D
H1 H 0.453(4) 0.7334(13) 0.0434(16) 0.043(8) Uiso 1 1 d D
H4 H 0.988(5) 0.5456(15) 0.0866(15) 0.033(7) Uiso 1 1 d D

loop_
_atom_site_aniso_label
_atom_site_aniso_U_11
_atom_site_aniso_U_22
_atom_site_aniso_U_33
_atom_site_aniso_U_23
_atom_site_aniso_U_13
_atom_site_aniso_U_12
O2 0.0290(8) 0.0454(8) 0.0268(8) 0.0000(7) 0.0015(6) 0.0021(8)
O1 0.0366(9) 0.0527(10) 0.0295(8) -0.0001(7) 0.0038(7) -0.0014(8)
N1 0.0430(12) 0.0501(11) 0.0313(11) 0.0041(9) -0.0030(10) -0.0042(11)
C3 0.0297(11) 0.0395(11) 0.0279(11) -0.0039(9) 0.0007(9) -0.0066(10)
C11 0.0222(10) 0.0279(9) 0.0286(11) -0.0011(8) 0.0011(8) 0.0000(9)
C12 0.0218(10) 0.0304(10) 0.0298(11) 0.0016(8) -0.0007(8) 0.0007(9)
C8 0.0221(10) 0.0230(9) 0.0304(11) -0.0027(8) 0.0007(8) -0.0009(9)
C10 0.0217(10) 0.0233(9) 0.0325(11) 0.0014(8) 0.0018(9) -0.0006(9)
C2 0.0370(12) 0.0318(10) 0.0311(12) -0.0019(9) -0.0011(10) -0.0022(10)
C6 0.0255(11) 0.0283(10) 0.0279(11) -0.0013(8) 0.0034(9) 0.0005(9)
C9 0.0267(10) 0.0219(9) 0.0338(11) -0.0010(8) 0.0021(9) -0.0007(9)
C5 0.0296(12) 0.0264(9) 0.0333(11) -0.0071(8) 0.0000(9) 0.0001(9)
C15 0.0273(11) 0.0329(11) 0.0274(10) -0.0002(8) -0.0024(8) 0.0013(10)
C14 0.0311(12) 0.0300(11) 0.0371(13) 0.0038(9) 0.0004(10) 0.0048(10)
C17 0.0281(11) 0.0323(10) 0.0305(11) -0.0041(9) -0.0003(9) 0.0080(10)
C13 0.0277(11) 0.0313(10) 0.0362(12) 0.0062(9) -0.0026(9) 0.0006(10)
C18 0.0299(12) 0.0358(11) 0.0284(11) -0.0032(9) -0.0003(9) 0.0089(10)
C19 0.0264(11) 0.0463(13) 0.0346(12) -0.0006(10) 0.0008(9) -0.0078(11)
C4 0.0302(12) 0.0409(12) 0.0332(12) -0.0081(10) 0.0024(10) 0.0043(11)
C16 0.0348(13) 0.0374(12) 0.0343(12) -0.0010(9) -0.0017(9) -0.0098(11)
C1 0.0460(15) 0.0428(13) 0.0334(12) 0.0008(10) -0.0017(11) 0.0018(12)
C20 0.0392(13) 0.0298(10) 0.0353(12) -0.0001(9) 0.0016(11) 0.0091(11)
C7 0.0455(15) 0.0331(11) 0.0290(12) -0.0018(9) 0.0016(10) 0.0092(11)
C21 0.0469(15) 0.0304(11) 0.0381(13) -0.0060(10) 0.0026(11) 0.0127(11)
C22 0.0337(13) 0.0512(14) 0.0356(13) -0.0050(11) 0.0001(10) -0.0113(12)
O4 0.0320(9) 0.0519(10) 0.0293(8) 0.0066(7) 0.0017(7) -0.0006(8)
O3 0.0321(9) 0.0632(11) 0.0353(10) 0.0078(8) -0.0049(8) -0.0109(9)
O5 0.0518(13) 0.0593(12) 0.0410(11) -0.0016(9) -0.0159(9) -0.0040(11)
C23 0.0310(12) 0.0352(11) 0.0338(12) 0.0045(9) -0.0028(10) 0.0012(10)
C24 0.0293(11) 0.0269(9) 0.0311(11) 0.0038(8) 0.0006(9) 0.0040(9)
C26 0.0284(12) 0.0268(9) 0.0379(12) 0.0027(8) -0.0014(9) 0.0018(9)
C27 0.0388(13) 0.0299(10) 0.0330(12) 0.0022(8) -0.0033(10) 0.0051(10)
C30 0.0334(14) 0.0504(14) 0.0393(14) 0.0104(11) 0.0023(10) -0.0058(12)
C29 0.0437(15) 0.0471(13) 0.0290(12) 0.0068(10) 0.0021(11) 0.0027(12)
C25 0.0339(13) 0.0611(17) 0.0423(15) 0.0175(13) 0.0062(11) 0.0018(13)
C28 0.0464(16) 0.0410(12) 0.0338(13) 0.0011(10) -0.0071(11) 0.0054(12)

loop_
_atom_type_symbol
_atom_type_description
_atom_type_scat_dispersion_real
_atom_type_scat_dispersion_imag
_atom_type_scat_source
C C 0.0181 0.0091 'International Tables Vol C Tables 4.2.6.8 and 6.1.1.4'
H H 0.0000 0.0000 'International Tables Vol C Tables 4.2.6.8 and 6.1.1.4'
N N 0.0311 0.0180 'International Tables Vol C Tables 4.2.6.8 and 6.1.1.4'
O O 0.0492 0.0322 'International Tables Vol C Tables 4.2.6.8 and 6.1.1.4'

loop_
_geom_angle_atom_site_label_1
_geom_angle_atom_site_label_2
_geom_angle_atom_site_label_3
_geom_angle
C12 O2 H2 104(2)
C3 O1 N1 107.01(19)
C1 N1 O1 105.7(2)
O1 C3 C4 123.1(2)
C2 C3 O1 111.6(2)
C2 C3 C4 125.2(2)
C10 C11 C12 99.11(17)
C17 C11 C12 116.81(18)
C17 C11 C10 108.72(18)
C17 C11 C19 110.0(2)
C19 C11 C12 108.65(18)
C19 C11 C10 113.27(18)
O2 C12 C11 110.91(18)
O2 C12 C15 108.57(18)
O2 C12 C13 112.85(18)
C11 C12 C13 102.83(17)
C15 C12 C11 111.29(18)
C15 C12 C13 110.36(19)
C6 C8 H8 106.0(15)
C9 C8 C6 114.04(17)
C9 C8 H8 104.7(15)
C18 C8 C6 113.75(18)
C18 C8 C9 111.06(18)
C18 C8 H8 106.4(15)
C11 C10 C14 104.38(18)
C11 C10 H10 107.8(15)
C9 C10 C11 114.56(19)
C9 C10 C14 119.00(18)
C9 C10 H10 107.6(15)
C14 C10 H10 102.5(15)
C3 C2 C1 103.8(2)
C3 C2 C7 119.9(2)
C1 C2 C7 136.1(2)
C8 C6 C7 107.23(17)
C5 C6 C8 108.40(19)
C5 C6 C7 112.72(19)
C22 C6 C8 113.28(19)
C22 C6 C5 106.81(18)
C22 C6 C7 108.5(2)
C8 C9 H9 109.4(15)
C10 C9 C8 108.16(17)
C10 C9 C20 109.32(19)
C10 C9 H9 108.2(15)
C20 C9 C8 110.70(18)
C20 C9 H9 111.0(15)
C4 C5 C6 123.0(2)
C4 C5 C21 120.0(2)
C21 C5 C6 116.6(2)
C16 C15 C12 178.0(3)
C10 C14 H14A 111.5(18)
C10 C14 H14B 107.7(18)
C13 C14 C10 103.64(18)
C13 C14 H14A 107.1(19)
C13 C14 H14B 111.7(18)
H14A C14 H14B 115(2)
C11 C17 C18 111.09(18)
C11 C17 H17A 110.6(17)
C11 C17 H17B 109.3(18)
C18 C17 H17A 108.8(18)
C18 C17 H17B 107.8(18)
H17A C17 H17B 109(2)
C12 C13 H13A 110.5(18)
C12 C13 H13B 105.0(18)
C14 C13 C12 106.80(19)
C14 C13 H13A 112.5(19)
C14 C13 H13B 112.4(17)
H13A C13 H13B 109(3)
C8 C18 H18A 107.6(16)
C8 C18 H18B 111.2(18)
C17 C18 C8 112.65(19)
C17 C18 H18A 111.8(17)
C17 C18 H18B 108.0(17)
H18A C18 H18B 105(3)
C11 C19 H19A 111(2)
C11 C19 H19B 111(2)
C11 C19 H19C 114(2)
H19A C19 H19B 101(3)
H19A C19 H19C 109(3)
H19B C19 H19C 109(3)
C3 C4 H4 120.1(19)
C5 C4 C3 117.4(2)
C5 C4 H4 122.4(19)
C15 C16 H16 178(2)
N1 C1 C2 111.9(3)
N1 C1 H1 118.1(19)
C2 C1 H1 129.7(19)
C9 C20 C21 112.2(2)
C9 C20 H20A 108.3(16)
C9 C20 H20B 110(2)
C21 C20 H20A 109.5(17)
C21 C20 H20B 109(2)
H20A C20 H20B 107(3)
C2 C7 C6 111.77(19)
C2 C7 H7A 109.0(17)
C2 C7 H7B 109.3(19)
C6 C7 H7A 107.3(17)
C6 C7 H7B 106.1(18)
H7A C7 H7B 113(2)
C5 C21 C20 112.67(19)
C5 C21 H21A 107(2)
C5 C21 H21B 111.1(18)
C20 C21 H21A 109(2)
C20 C21 H21B 111.1(19)
H21A C21 H21B 106(3)
C6 C22 H22A 111(2)
C6 C22 H22B 110(2)
C6 C22 H22C 112(2)
H22A C22 H22B 108(3)
H22A C22 H22C 111(3)
H22B C22 H22C 106(3)
C24 O4 C25 117.5(2)
C23 O3 H3 109(3)
O3 C23 C24 121.2(2)
O3 C23 C30 118.9(2)
C30 C23 C24 119.9(2)
O4 C24 C23 113.8(2)
O4 C24 C26 125.7(2)
C26 C24 C23 120.5(2)
C24 C26 C27 118.9(2)
C24 C26 H26 122(2)
C27 C26 H26 119(2)
C26 C27 C28 120.0(2)
C29 C27 C26 120.5(2)
C29 C27 C28 119.5(2)
C23 C30 H30 117.2(19)
C29 C30 C23 119.6(3)
C29 C30 H30 123.1(19)
C27 C29 H29 121(2)
C30 C29 C27 120.5(2)
C30 C29 H29 118(2)
O4 C25 H25A 112(3)
O4 C25 H25B 112(3)
O4 C25 H25C 105(3)
H25A C25 H25B 104(3)
H25A C25 H25C 114(3)
H25B C25 H25C 110(4)
O5 C28 C27 124.9(3)
O5 C28 H28 122(2)
C27 C28 H28 113(2)

loop_
_geom_bond_atom_site_label_1
_geom_bond_atom_site_label_2
_geom_bond_distance
O2 C12 1.431(3)
O2 H2 0.976(13)
O1 N1 1.415(3)
O1 C3 1.347(3)
N1 C1 1.311(4)
C3 C2 1.339(4)
C3 C4 1.443(4)
C11 C12 1.556(3)
C11 C10 1.538(3)
C11 C17 1.533(3)
C11 C19 1.534(3)
C12 C15 1.481(3)
C12 C13 1.562(3)
C8 C6 1.560(3)
C8 C9 1.546(3)
C8 C18 1.539(3)
C8 H8 0.94(3)
C10 C9 1.523(3)
C10 C14 1.539(3)
C10 H10 0.97(3)
C2 C1 1.412(4)
C2 C7 1.491(3)
C6 C5 1.538(3)
C6 C7 1.564(3)
C6 C22 1.537(3)
C9 C20 1.523(3)
C9 H9 0.94(3)
C5 C4 1.340(4)
C5 C21 1.506(3)
C15 C16 1.190(4)
C14 C13 1.537(3)
C14 H14A 0.95(3)
C14 H14B 0.99(3)
C17 C18 1.537(3)
C17 H17A 1.01(3)
C17 H17B 0.96(3)
C13 H13A 0.97(3)
C13 H13B 0.99(3)
C18 H18A 1.03(3)
C18 H18B 1.00(3)
C19 H19A 0.988(14)
C19 H19B 0.987(14)
C19 H19C 0.988(14)
C4 H4 0.92(3)
C16 H16 0.940(13)
C1 H1 0.979(13)
C20 C21 1.527(4)
C20 H20A 0.98(3)
C20 H20B 0.97(3)
C7 H7A 1.01(3)
C7 H7B 0.95(3)
C21 H21A 1.01(4)
C21 H21B 0.98(3)
C22 H22A 0.987(14)
C22 H22B 0.986(14)
C22 H22C 0.987(14)
O4 C24 1.356(3)
O4 C25 1.412(3)
O3 C23 1.348(3)
O3 H3 0.87(5)
O5 C28 1.211(4)
C23 C24 1.405(4)
C23 C30 1.389(4)
C24 C26 1.381(3)
C26 C27 1.403(4)
C26 H26 0.92(3)
C27 C29 1.386(4)
C27 C28 1.465(4)
C30 C29 1.383(4)
C30 H30 0.92(4)
C29 H29 0.93(4)
C25 H25A 0.94(2)
C25 H25B 0.94(2)
C25 H25C 0.94(2)
C28 H28 1.00(4)

loop_
_geom_torsion_atom_site_label_1
_geom_torsion_atom_site_label_2
_geom_torsion_atom_site_label_3
_geom_torsion_atom_site_label_4
_geom_torsion
O2 C12 C13 C14 143.25(19)
O1 N1 C1 C2 0.2(3)
O1 C3 C2 C1 0.5(3)
O1 C3 C2 C7 -175.9(2)
O1 C3 C4 C5 -165.1(2)
N1 O1 C3 C2 -0.4(3)
N1 O1 C3 C4 174.8(2)
C3 O1 N1 C1 0.1(3)
C3 C2 C1 N1 -0.5(3)
C3 C2 C7 C6 -31.1(3)
C11 C12 C13 C14 23.7(2)
C11 C10 C9 C8 58.1(2)
C11 C10 C9 C20 178.70(18)
C11 C10 C14 C13 -33.3(2)
C11 C17 C18 C8 -55.2(3)
C12 C11 C10 C9 179.45(17)
C12 C11 C10 C14 47.6(2)
C12 C11 C17 C18 165.1(2)
C8 C6 C5 C4 -138.6(2)
C8 C6 C5 C21 48.8(3)
C8 C6 C7 C2 154.1(2)
C8 C9 C20 C21 -54.0(3)
C10 C11 C12 O2 -163.75(17)
C10 C11 C12 C15 75.3(2)
C10 C11 C12 C13 -42.9(2)
C10 C11 C17 C18 54.1(3)
C10 C9 C20 C21 -172.99(19)
C10 C14 C13 C12 5.4(2)
C2 C3 C4 C5 9.5(4)
C6 C8 C9 C10 175.10(18)
C6 C8 C9 C20 55.4(2)
C6 C8 C18 C17 -174.26(19)
C6 C5 C4 C3 -2.4(3)
C6 C5 C21 C20 -50.4(3)
C9 C8 C6 C5 -50.9(2)
C9 C8 C6 C7 -172.9(2)
C9 C8 C6 C22 67.4(3)
C9 C8 C18 C17 55.5(3)
C9 C10 C14 C13 -162.52(19)
C9 C20 C21 C5 51.6(3)
C5 C6 C7 C2 34.9(3)
C15 C12 C13 C14 -95.1(2)
C14 C10 C9 C8 -177.5(2)
C14 C10 C9 C20 -56.9(3)
C17 C11 C12 O2 79.8(2)
C17 C11 C12 C15 -41.2(3)
C17 C11 C12 C13 -159.3(2)
C17 C11 C10 C9 -58.1(2)
C17 C11 C10 C14 170.04(18)
C18 C8 C6 C5 -179.70(18)
C18 C8 C6 C7 58.3(2)
C18 C8 C6 C22 -61.4(3)
C18 C8 C9 C10 -54.8(2)
C18 C8 C9 C20 -174.5(2)
C19 C11 C12 O2 -45.3(2)
C19 C11 C12 C15 -166.3(2)
C19 C11 C12 C13 75.6(2)
C19 C11 C10 C9 64.5(2)
C19 C11 C10 C14 -67.3(2)
C19 C11 C17 C18 -70.5(2)
C4 C3 C2 C1 -174.5(2)
C4 C3 C2 C7 9.0(4)
C4 C5 C21 C20 136.8(2)
C1 C2 C7 C6 153.9(3)
C7 C2 C1 N1 175.1(3)
C7 C6 C5 C4 -20.1(3)
C7 C6 C5 C21 167.3(2)
C21 C5 C4 C3 170.0(2)
C22 C6 C5 C4 99.0(3)
C22 C6 C5 C21 -73.6(3)
C22 C6 C7 C2 -83.2(3)
O4 C24 C26 C27 -179.1(2)
O3 C23 C24 O4 -0.4(3)
O3 C23 C24 C26 179.9(2)
O3 C23 C30 C29 179.7(2)
C23 C24 C26 C27 0.6(3)
C23 C30 C29 C27 0.3(4)
C24 C23 C30 C29 0.2(4)
C24 C26 C27 C29 -0.1(3)
C24 C26 C27 C28 179.5(2)
C26 C27 C29 C30 -0.3(4)
C26 C27 C28 O5 0.7(4)
C30 C23 C24 O4 179.1(2)
C30 C23 C24 C26 -0.6(4)
C29 C27 C28 O5 -179.7(3)
C25 O4 C24 C23 -174.6(2)
C25 O4 C24 C26 5.1(3)
C28 C27 C29 C30 -180.0(3)
